data_4134726
loop_
_publ_author_name
'Voj\'a\<ckov\'a, Petra'
'Michalska, Lucyna'
'Ne\<cas, Marek'
'Shcherbakov, Dimitri'
'B\"ottger, Erik C'
'\<Sponer, Ji\<r\'i'
'\<Sponer, Judit E'
'\<Svenda, Jakub'

_publ_section_title
;
 Stereocontrolled Synthesis of (-)-Bactobolin A.
;
_journal_issue 16
_journal_name_full 'Journal of the American Chemical Society'
_journal_page_first 7306
_journal_page_last 7311
_journal_paper_doi 10.1021/jacs.0c01554
_journal_volume 142
_journal_year 2020
_chemical_absolute_configuration syn
_chemical_formula_moiety 'C17 H25 N O8'
_chemical_formula_sum 'C17 H25 N O8'
_chemical_formula_weight 371.38
_space_group_crystal_system monoclinic
_space_group_IT_number 5
_space_group_name_Hall 'C 2y'
_space_group_name_H-M_alt 'C 1 2 1'
_atom_sites_solution_hydrogens geom
_audit_creation_method SHELXL-2018/3
_cell_angle_alpha 90
_cell_angle_beta 91.381(6)
_cell_angle_gamma 90
_cell_formula_units_Z 4
_cell_length_a 24.6919(15)
_cell_length_b 7.6839(4)
_cell_length_c 9.7357(6)
_cell_measurement_reflns_used 6649
_cell_measurement_temperature 120(2)
_cell_measurement_theta_max 31.5030
_cell_measurement_theta_min 2.6930
_cell_volume 1846.62(19)
_computing_cell_refinement 'CrysAlisPro 1.171.38.46 (Rigaku OD, 2015)'
_computing_data_collection
;
Rigaku CrystalClear-SM Expert 2.1 b32 (Rigaku, 2014)
MSCServDetCCD = {5.7.3.4}
;
_computing_data_reduction 'CrysAlisPro 1.171.38.46 (Rigaku OD, 2015)'
_computing_structure_refinement 'SHELXL-2018/3 (Sheldrick, 2018)'
_computing_structure_solution 'SHELXT 2014/5 (Sheldrick, 2014)'
_diffrn_ambient_temperature 120(2)
_diffrn_measured_fraction_theta_full 0.988
_diffrn_measured_fraction_theta_max 0.989
_diffrn_measurement_device_type 'AFC11 (Right): Eulerian 3 circle CCD'
_diffrn_measurement_method 'Profile data from \w-scans'
_diffrn_radiation_type MoK\a
_diffrn_radiation_wavelength 0.71073
_diffrn_reflns_av_R_equivalents 0.0272
_diffrn_reflns_av_unetI/netI 0.0315
_diffrn_reflns_Laue_measured_fraction_full 0.988
_diffrn_reflns_Laue_measured_fraction_max 0.989
_diffrn_reflns_limit_h_max 29
_diffrn_reflns_limit_h_min -29
_diffrn_reflns_limit_k_max 9
_diffrn_reflns_limit_k_min -9
_diffrn_reflns_limit_l_max 11
_diffrn_reflns_limit_l_min -11
_diffrn_reflns_number 7265
_diffrn_reflns_point_group_measured_fraction_full 0.985
_diffrn_reflns_point_group_measured_fraction_max 0.985
_diffrn_reflns_theta_full 25.242
_diffrn_reflns_theta_max 25.346
_diffrn_reflns_theta_min 2.696
_diffrn_source 'Rotating Anode MicroMax-007HF DW 1.2 kW'
_exptl_absorpt_coefficient_mu 0.106
_exptl_absorpt_correction_T_max 1.00000
_exptl_absorpt_correction_T_min 0.61230
_exptl_absorpt_correction_type multi-scan
_exptl_absorpt_process_details
;
CrysAlisPro 1.171.38.46 (Rigaku Oxford Diffraction, 2015)
Empirical absorption correction using spherical harmonics,
 implemented in SCALE3 ABSPACK scaling algorithm.
;
_exptl_crystal_colour colourless
_exptl_crystal_density_diffrn 1.336
_exptl_crystal_description block
_exptl_crystal_F_000 792
_exptl_crystal_size_max 0.300
_exptl_crystal_size_mid 0.300
_exptl_crystal_size_min 0.250
_refine_diff_density_max 0.198
_refine_diff_density_min -0.190
_refine_diff_density_rms 0.040
_refine_ls_extinction_method none
_refine_ls_goodness_of_fit_ref 1.063
_refine_ls_hydrogen_treatment constr
_refine_ls_matrix_type full
_refine_ls_number_parameters 240
_refine_ls_number_reflns 3337
_refine_ls_number_restraints 1
_refine_ls_restrained_S_all 1.063
_refine_ls_R_factor_all 0.0352
_refine_ls_R_factor_gt 0.0338
_refine_ls_shift/su_max 0.000
_refine_ls_shift/su_mean 0.000
_refine_ls_structure_factor_coef Fsqd
_refine_ls_weighting_details 'w=1/[\s^2^(Fo^2^)+(0.0397P)^2^+1.4044P] where P=(Fo^2^+2Fc^2^)/3'
_refine_ls_weighting_scheme calc
_refine_ls_wR_factor_gt 0.0855
_refine_ls_wR_factor_ref 0.0864
_reflns_Friedel_coverage 0.845
_reflns_Friedel_fraction_full 0.982
_reflns_Friedel_fraction_max 0.981
_reflns_number_gt 3245
_reflns_number_total 3337
_reflns_threshold_expression 'I > 2\s(I)'
_cod_data_source_file ja0c01554_si_003.cif
_cod_data_source_block pv968_a
_cod_depositor_comments 'Adding full bibliography for 4134723--4134727.cif.'
_cod_original_sg_symbol_H-M 'C 2'
_cod_database_code 4134726
_shelx_shelxl_version_number 2018/3
_shelx_space_group_comment
;
The symmetry employed for this shelxl refinement is uniquely defined
by the following loop, which should always be used as a source of
symmetry information in preference to the above space-group names.
They are only intended as comments.
;
_shelx_estimated_absorpt_t_min 0.969
_shelx_estimated_absorpt_t_max 0.974

loop_
_space_group_symop_operation_xyz
'x, y, z'
'-x, y, -z'
'x+1/2, y+1/2, z'
'-x+1/2, y+1/2, -z'

loop_
_atom_site_label
_atom_site_type_symbol
_atom_site_fract_x
_atom_site_fract_y
_atom_site_fract_z
_atom_site_U_iso_or_equiv
_atom_site_adp_type
_atom_site_occupancy
_atom_site_site_symmetry_order
_atom_site_calc_flag
_atom_site_refinement_flags_posn
_atom_site_refinement_flags_adp
_atom_site_refinement_flags_occupancy
_atom_site_disorder_assembly
_atom_site_disorder_group
O1 O 0.40044(9) 0.0444(3) 0.1590(2) 0.0273(5) Uani 1 1 d . . . . .
C1 C 0.40438(10) 0.1499(4) 0.2511(3) 0.0202(6) Uani 1 1 d . . . . .
O2 O 0.43554(7) 0.1610(2) 0.62984(17) 0.0157(4) Uani 1 1 d . . . . .
C2 C 0.43027(10) 0.1035(4) 0.3893(3) 0.0181(5) Uani 1 1 d . . . . .
H2A H 0.427269 -0.023633 0.403942 0.022 Uiso 1 1 calc R U . . .
H2AB H 0.469260 0.133420 0.388579 0.022 Uiso 1 1 calc R U . . .
O4 O 0.46382(7) 0.5012(2) 0.71198(19) 0.0208(4) Uani 1 1 d . . . . .
C4 C 0.41481(10) 0.2439(3) 0.7490(3) 0.0159(5) Uani 1 1 d . . . . .
O3 O 0.36096(7) 0.1885(2) 0.77245(18) 0.0176(4) Uani 1 1 d . . . . .
C3 C 0.40406(10) 0.1977(3) 0.5072(2) 0.0156(5) Uani 1 1 d . . . . .
H3 H 0.366411 0.152646 0.518071 0.019 Uiso 1 1 calc R U . . .
O6 O 0.30826(7) 0.9937(2) 0.35980(19) 0.0215(4) Uani 1 1 d . . . . .
C6 C 0.35550(11) 0.0073(4) 0.8009(3) 0.0229(6) Uani 1 1 d . . . . .
H6A H 0.317022 -0.021991 0.807747 0.034 Uiso 1 1 calc R U . . .
H6B H 0.374360 -0.020247 0.887955 0.034 Uiso 1 1 calc R U . . .
H6C H 0.371351 -0.060441 0.726664 0.034 Uiso 1 1 calc R U . . .
O5 O 0.37971(7) 0.4763(2) 0.59948(18) 0.0174(4) Uani 1 1 d . . . . .
C5 C 0.45375(11) 0.1992(4) 0.8657(3) 0.0212(6) Uani 1 1 d . . . . .
H5A H 0.437904 0.232918 0.953153 0.032 Uiso 1 1 calc R U . . .
H5B H 0.487859 0.262064 0.853990 0.032 Uiso 1 1 calc R U . . .
H5C H 0.460743 0.073662 0.865848 0.032 Uiso 1 1 calc R U . . .
O7 O 0.25088(9) 0.7189(3) -0.0310(2) 0.0291(5) Uani 1 1 d . . . . .
C7 C 0.40949(10) 0.4429(3) 0.7234(3) 0.0165(5) Uani 1 1 d . . . . .
C9 C 0.47022(13) 0.6841(4) 0.6925(3) 0.0315(7) Uani 1 1 d . . . . .
H9A H 0.507237 0.708512 0.663838 0.047 Uiso 1 1 calc R U . . .
H9B H 0.463412 0.744903 0.778838 0.047 Uiso 1 1 calc R U . . .
H9C H 0.444420 0.724448 0.621342 0.047 Uiso 1 1 calc R U . . .
O8 O 0.28228(7) 0.6133(2) 0.1704(2) 0.0199(4) Uani 1 1 d . . . . .
C8 C 0.37937(12) 0.5344(4) 0.8365(3) 0.0244(6) Uani 1 1 d . . . . .
H8A H 0.344312 0.477510 0.848947 0.037 Uiso 1 1 calc R U . . .
H8B H 0.373519 0.656548 0.811126 0.037 Uiso 1 1 calc R U . . .
H8C H 0.400798 0.528397 0.922368 0.037 Uiso 1 1 calc R U . . .
C10 C 0.40194(10) 0.3915(3) 0.4823(3) 0.0159(5) Uani 1 1 d . . . . .
H10 H 0.439227 0.436625 0.466036 0.019 Uiso 1 1 calc R U . . .
C11 C 0.36520(10) 0.4297(3) 0.3577(3) 0.0195(6) Uani 1 1 d . . . . .
H11 H 0.328748 0.378581 0.374945 0.023 Uiso 1 1 calc R U . . .
C12 C 0.38850(12) 0.3389(4) 0.2309(3) 0.0248(6) Uani 1 1 d . . . . .
H12A H 0.361254 0.345595 0.154796 0.030 Uiso 1 1 calc R U . . .
H12B H 0.420841 0.404377 0.202109 0.030 Uiso 1 1 calc R U . . .
C13 C 0.35815(10) 0.6273(4) 0.3357(3) 0.0205(6) Uani 1 1 d . . . . .
H13A H 0.371190 0.688456 0.419642 0.025 Uiso 1 1 calc R U . . .
H13B H 0.381371 0.663958 0.259387 0.025 Uiso 1 1 calc R U . . .
C14 C 0.30035(10) 0.6848(3) 0.3032(3) 0.0176(5) Uani 1 1 d . . . . .
C15 C 0.29719(9) 0.8797(3) 0.2787(3) 0.0158(5) Uani 1 1 d . . . . .
C17 C 0.26842(11) 0.7426(4) 0.0845(3) 0.0204(6) Uani 1 1 d . . . . .
N1 N 0.27752(9) 0.8995(3) 0.1468(2) 0.0191(5) Uani 1 1 d . . . . .
H1 H 0.271499 1.000773 0.107098 0.023 Uiso 1 1 calc R U . . .
C18 C 0.25980(11) 0.6359(4) 0.4117(3) 0.0264(6) Uani 1 1 d . . . . .
H18A H 0.273013 0.676447 0.501841 0.040 Uiso 1 1 calc R U . . .
H18B H 0.255436 0.509167 0.413571 0.040 Uiso 1 1 calc R U . . .
H18C H 0.224807 0.690571 0.389547 0.040 Uiso 1 1 calc R U . . .

loop_
_atom_site_aniso_label
_atom_site_aniso_U_11
_atom_site_aniso_U_22
_atom_site_aniso_U_33
_atom_site_aniso_U_23
_atom_site_aniso_U_13
_atom_site_aniso_U_12
O1 0.0304(11) 0.0335(11) 0.0181(10) -0.0069(9) 0.0046(8) -0.0066(9)
C1 0.0142(12) 0.0293(15) 0.0172(13) -0.0008(11) 0.0051(10) -0.0043(11)
O2 0.0150(8) 0.0185(9) 0.0134(8) 0.0008(7) -0.0012(7) 0.0030(7)
C2 0.0169(12) 0.0182(13) 0.0192(13) -0.0026(11) 0.0003(10) 0.0007(10)
O4 0.0192(9) 0.0191(10) 0.0240(10) -0.0003(8) -0.0002(8) -0.0039(8)
C4 0.0141(12) 0.0189(13) 0.0149(12) -0.0012(10) 0.0016(9) 0.0020(10)
O3 0.0137(8) 0.0159(9) 0.0233(9) 0.0035(8) 0.0027(7) 0.0011(7)
C3 0.0121(11) 0.0203(13) 0.0142(12) -0.0002(10) -0.0033(9) -0.0009(10)
O6 0.0215(9) 0.0231(10) 0.0200(9) -0.0067(8) 0.0012(7) -0.0034(8)
C6 0.0203(13) 0.0176(14) 0.0310(15) 0.0037(11) 0.0031(11) -0.0009(11)
O5 0.0188(9) 0.0173(9) 0.0160(9) 0.0002(7) -0.0002(7) 0.0040(7)
C5 0.0207(13) 0.0263(14) 0.0165(13) 0.0019(11) -0.0023(10) 0.0021(11)
O7 0.0440(12) 0.0204(11) 0.0223(11) -0.0020(9) -0.0129(9) -0.0015(9)
C7 0.0171(12) 0.0163(13) 0.0160(12) 0.0002(10) -0.0016(10) -0.0010(10)
C9 0.0319(15) 0.0222(15) 0.0404(17) 0.0007(13) 0.0024(13) -0.0093(13)
O8 0.0228(9) 0.0149(9) 0.0217(10) 0.0005(8) -0.0056(7) -0.0010(7)
C8 0.0325(15) 0.0177(13) 0.0234(14) -0.0038(12) 0.0069(12) 0.0008(11)
C10 0.0134(11) 0.0191(12) 0.0151(12) -0.0014(10) 0.0001(9) 0.0013(10)
C11 0.0154(12) 0.0236(15) 0.0192(13) 0.0042(11) -0.0015(10) -0.0002(10)
C12 0.0266(14) 0.0319(16) 0.0159(14) 0.0022(11) -0.0008(11) 0.0024(12)
C13 0.0159(12) 0.0231(14) 0.0224(13) 0.0056(11) -0.0013(10) -0.0025(10)
C14 0.0173(12) 0.0207(14) 0.0147(12) 0.0015(11) -0.0022(10) -0.0017(10)
C15 0.0107(11) 0.0203(13) 0.0166(13) -0.0005(11) 0.0022(9) -0.0018(10)
C17 0.0206(13) 0.0183(13) 0.0221(13) 0.0005(11) -0.0019(10) -0.0010(10)
N1 0.0239(11) 0.0144(11) 0.0187(11) -0.0001(9) -0.0042(9) 0.0003(9)
C18 0.0220(13) 0.0288(16) 0.0285(15) 0.0060(12) 0.0057(11) -0.0021(11)

loop_
_atom_type_symbol
_atom_type_description
_atom_type_scat_dispersion_real
_atom_type_scat_dispersion_imag
_atom_type_scat_source
C C 0.0033 0.0016 'International Tables Vol C Tables 4.2.6.8 and 6.1.1.4'
H H 0.0000 0.0000 'International Tables Vol C Tables 4.2.6.8 and 6.1.1.4'
N N 0.0061 0.0033 'International Tables Vol C Tables 4.2.6.8 and 6.1.1.4'
O O 0.0106 0.0060 'International Tables Vol C Tables 4.2.6.8 and 6.1.1.4'

loop_
_geom_angle_atom_site_label_1
_geom_angle_atom_site_label_2
_geom_angle_atom_site_label_3
_geom_angle
_geom_angle_site_symmetry_1
_geom_angle_site_symmetry_3
_geom_angle_publ_flag
O1 C1 C12 122.0(3) . . ?
O1 C1 C2 121.6(3) . . ?
C12 C1 C2 116.2(2) . . ?
C4 O2 C3 112.96(18) . . ?
C3 C2 C1 112.4(2) . . ?
C3 C2 H2A 109.1 . . ?
C1 C2 H2A 109.1 . . ?
C3 C2 H2AB 109.1 . . ?
C1 C2 H2AB 109.1 . . ?
H2A C2 H2AB 107.9 . . ?
C7 O4 C9 115.4(2) . . ?
O3 C4 O2 110.6(2) . . ?
O3 C4 C5 113.1(2) . . ?
O2 C4 C5 106.0(2) . . ?
O3 C4 C7 104.16(19) . . ?
O2 C4 C7 109.8(2) . . ?
C5 C4 C7 113.2(2) . . ?
C4 O3 C6 114.65(19) . . ?
O2 C3 C10 110.1(2) . . ?
O2 C3 C2 107.66(19) . . ?
C10 C3 C2 111.3(2) . . ?
O2 C3 H3 109.3 . . ?
C10 C3 H3 109.3 . . ?
C2 C3 H3 109.3 . . ?
O3 C6 H6A 109.5 . . ?
O3 C6 H6B 109.5 . . ?
H6A C6 H6B 109.5 . . ?
O3 C6 H6C 109.5 . . ?
H6A C6 H6C 109.5 . . ?
H6B C6 H6C 109.5 . . ?
C7 O5 C10 113.16(18) . . ?
C4 C5 H5A 109.5 . . ?
C4 C5 H5B 109.5 . . ?
H5A C5 H5B 109.5 . . ?
C4 C5 H5C 109.5 . . ?
H5A C5 H5C 109.5 . . ?
H5B C5 H5C 109.5 . . ?
O5 C7 O4 110.3(2) . . ?
O5 C7 C8 106.3(2) . . ?
O4 C7 C8 113.0(2) . . ?
O5 C7 C4 110.69(19) . . ?
O4 C7 C4 104.26(19) . . ?
C8 C7 C4 112.4(2) . . ?
O4 C9 H9A 109.5 . . ?
O4 C9 H9B 109.5 . . ?
H9A C9 H9B 109.5 . . ?
O4 C9 H9C 109.5 . . ?
H9A C9 H9C 109.5 . . ?
H9B C9 H9C 109.5 . . ?
C17 O8 C14 109.93(19) . . ?
C7 C8 H8A 109.5 . . ?
C7 C8 H8B 109.5 . . ?
H8A C8 H8B 109.5 . . ?
C7 C8 H8C 109.5 . . ?
H8A C8 H8C 109.5 . . ?
H8B C8 H8C 109.5 . . ?
O5 C10 C3 109.4(2) . . ?
O5 C10 C11 108.24(19) . . ?
C3 C10 C11 109.6(2) . . ?
O5 C10 H10 109.8 . . ?
C3 C10 H10 109.8 . . ?
C11 C10 H10 109.8 . . ?
C10 C11 C12 108.8(2) . . ?
C10 C11 C13 111.3(2) . . ?
C12 C11 C13 112.2(2) . . ?
C10 C11 H11 108.1 . . ?
C12 C11 H11 108.1 . . ?
C13 C11 H11 108.1 . . ?
C1 C12 C11 115.5(2) . . ?
C1 C12 H12A 108.4 . . ?
C11 C12 H12A 108.4 . . ?
C1 C12 H12B 108.4 . . ?
C11 C12 H12B 108.4 . . ?
H12A C12 H12B 107.5 . . ?
C14 C13 C11 114.7(2) . . ?
C14 C13 H13A 108.6 . . ?
C11 C13 H13A 108.6 . . ?
C14 C13 H13B 108.6 . . ?
C11 C13 H13B 108.6 . . ?
H13A C13 H13B 107.6 . . ?
O8 C14 C15 102.6(2) . . ?
O8 C14 C18 109.2(2) . . ?
C15 C14 C18 108.7(2) . . ?
O8 C14 C13 109.8(2) . . ?
C15 C14 C13 111.3(2) . . ?
C18 C14 C13 114.5(2) . . ?
O6 C15 N1 127.0(2) . . ?
O6 C15 C14 127.1(2) . . ?
N1 C15 C14 105.8(2) . . ?
O7 C17 O8 123.4(2) . . ?
O7 C17 N1 126.7(3) . . ?
O8 C17 N1 110.0(2) . . ?
C17 N1 C15 111.6(2) . . ?
C17 N1 H1 124.2 . . ?
C15 N1 H1 124.2 . . ?
C14 C18 H18A 109.5 . . ?
C14 C18 H18B 109.5 . . ?
H18A C18 H18B 109.5 . . ?
C14 C18 H18C 109.5 . . ?
H18A C18 H18C 109.5 . . ?
H18B C18 H18C 109.5 . . ?

loop_
_geom_bond_atom_site_label_1
_geom_bond_atom_site_label_2
_geom_bond_distance
_geom_bond_site_symmetry_2
_geom_bond_publ_flag
O1 C1 1.210(3) . ?
C1 C12 1.516(4) . ?
C1 C2 1.519(4) . ?
O2 C4 1.428(3) . ?
O2 C3 1.437(3) . ?
C2 C3 1.515(3) . ?
C2 H2A 0.9900 . ?
C2 H2AB 0.9900 . ?
O4 C7 1.421(3) . ?
O4 C9 1.427(3) . ?
C4 O3 1.420(3) . ?
C4 C5 1.511(4) . ?
C4 C7 1.555(3) . ?
O3 C6 1.427(3) . ?
C3 C10 1.509(4) . ?
C3 H3 1.0000 . ?
O6 C15 1.207(3) . ?
C6 H6A 0.9800 . ?
C6 H6B 0.9800 . ?
C6 H6C 0.9800 . ?
O5 C7 1.421(3) . ?
O5 C10 1.435(3) . ?
C5 H5A 0.9800 . ?
C5 H5B 0.9800 . ?
C5 H5C 0.9800 . ?
O7 C17 1.209(3) . ?
C7 C8 1.516(4) . ?
C9 H9A 0.9800 . ?
C9 H9B 0.9800 . ?
C9 H9C 0.9800 . ?
O8 C17 1.338(3) . ?
O8 C14 1.464(3) . ?
C8 H8A 0.9800 . ?
C8 H8B 0.9800 . ?
C8 H8C 0.9800 . ?
C10 C11 1.526(4) . ?
C10 H10 1.0000 . ?
C11 C12 1.542(4) . ?
C11 C13 1.542(4) . ?
C11 H11 1.0000 . ?
C12 H12A 0.9900 . ?
C12 H12B 0.9900 . ?
C13 C14 1.520(3) . ?
C13 H13A 0.9900 . ?
C13 H13B 0.9900 . ?
C14 C15 1.518(4) . ?
C14 C18 1.520(3) . ?
C15 N1 1.370(3) . ?
C17 N1 1.366(3) . ?
N1 H1 0.8800 . ?
C18 H18A 0.9800 . ?
C18 H18B 0.9800 . ?
C18 H18C 0.9800 . ?
